data_4126722
loop_
_publ_author_name
'Pang, Jiandong'
'Yuan, Shuai'
'Qin, Junsheng'
'Liu, Caiping'
'Lollar, Christina'
'Wu, Mingyan'
'Yuan, Daqiang'
'Zhou, Hong-Cai'
'Hong, Maochun'

_publ_section_title
;
 Control the Structure of Zr-Tetracarboxylate Frameworks through Steric
 Tuning.
;
_journal_name_full 'Journal of the American Chemical Society'
_journal_paper_doi 10.1021/jacs.7b09973
_journal_year 2017
_chemical_formula_sum 'C40 H28 O18 Zr3'
_chemical_formula_weight 1070.28
_space_group_crystal_system orthorhombic
_space_group_IT_number 69
_space_group_name_Hall '-F 2 2'
_space_group_name_H-M_alt 'F m m m'
_symmetry_space_group_name_Hall '-F 2 2'
_symmetry_space_group_name_H-M 'F m m m'
_atom_sites_solution_hydrogens mixed
_audit_creation_method SHELXL-2017/1
_cell_angle_alpha 90
_cell_angle_beta 90
_cell_angle_gamma 90
_cell_formula_units_Z 8
_cell_length_a 18.018(3)
_cell_length_b 33.1022(12)
_cell_length_c 35.0246(11)
_cell_measurement_reflns_used 1794
_cell_measurement_temperature 100(2)
_cell_measurement_theta_max 71.6590
_cell_measurement_theta_min 4.6890
_cell_volume 20890(4)
_computing_cell_refinement 'SAINT+ ver. (Bruker, 2001)'
_computing_data_collection 'APEX2  (Bruker, 2008)'
_computing_data_reduction 'SAINT+ ver. (Bruker, 2001)'
_computing_molecular_graphics 'SHELXTL (Sheldrick, 2017)'
_computing_publication_material 'SHELXTL (Sheldrick, 2017)'
_computing_structure_refinement 'SHELXL-2017/1 (Sheldrick, 2017)'
_computing_structure_solution 'SHELXS-2017/1 (Sheldrick, 2017)'
_diffrn_ambient_temperature 100(2)
_diffrn_measured_fraction_theta_full 0.997
_diffrn_measured_fraction_theta_max 0.972
_diffrn_measurement_device_type 'Bruker SMART APEX II CCD area detector'
_diffrn_measurement_method 'phi and omega scans'
_diffrn_radiation_type CuK\a
_diffrn_radiation_wavelength 1.54184
_diffrn_reflns_av_R_equivalents 0.0614
_diffrn_reflns_av_unetI/netI 0.0731
_diffrn_reflns_Laue_measured_fraction_full 0.997
_diffrn_reflns_Laue_measured_fraction_max 0.972
_diffrn_reflns_limit_h_max 22
_diffrn_reflns_limit_h_min -18
_diffrn_reflns_limit_k_max 22
_diffrn_reflns_limit_k_min -40
_diffrn_reflns_limit_l_max 31
_diffrn_reflns_limit_l_min -42
_diffrn_reflns_number 13346
_diffrn_reflns_point_group_measured_fraction_full 0.997
_diffrn_reflns_point_group_measured_fraction_max 0.972
_diffrn_reflns_theta_full 67.684
_diffrn_reflns_theta_max 72.957
_diffrn_reflns_theta_min 3.675
_diffrn_source 'fine-focus sealed tube'
_exptl_absorpt_coefficient_mu 2.680
_exptl_absorpt_correction_T_max 0.8777
_exptl_absorpt_correction_T_min 0.7754
_exptl_absorpt_correction_type multi-scan
_exptl_crystal_colour yellow
_exptl_crystal_density_diffrn 0.681
_exptl_crystal_description Blocky
_exptl_crystal_F_000 4256
_exptl_crystal_size_max 0.10
_exptl_crystal_size_mid 0.05
_exptl_crystal_size_min 0.05
_refine_diff_density_max 0.994
_refine_diff_density_min -0.836
_refine_diff_density_rms 0.082
_refine_ls_extinction_method none
_refine_ls_goodness_of_fit_ref 0.955
_refine_ls_hydrogen_treatment constr
_refine_ls_matrix_type full
_refine_ls_number_parameters 153
_refine_ls_number_reflns 5441
_refine_ls_number_restraints 0
_refine_ls_restrained_S_all 0.955
_refine_ls_R_factor_all 0.1035
_refine_ls_R_factor_gt 0.0642
_refine_ls_shift/su_max 0.000
_refine_ls_shift/su_mean 0.000
_refine_ls_structure_factor_coef Fsqd
_refine_ls_weighting_details 'w=1/[\s^2^(Fo^2^)+(0.1356P)^2^] where P=(Fo^2^+2Fc^2^)/3'
_refine_ls_weighting_scheme calc
_refine_ls_wR_factor_gt 0.2018
_refine_ls_wR_factor_ref 0.2306
_reflns_Friedel_coverage 0.000
_reflns_number_gt 2833
_reflns_number_total 5441
_reflns_threshold_expression 'I > 2\s(I)'
_cod_data_source_file ja7b09973_si_002.cif
_cod_data_source_block PCN-605-OH
_cod_database_code 4126722
_shelx_shelxl_version_number 2017/1
_shelx_space_group_comment
;
The symmetry employed for this shelxl refinement is uniquely defined
by the following loop, which should always be used as a source of
symmetry information in preference to the above space-group names.
They are only intended as comments.
;

loop_
_space_group_symop_operation_xyz
'x, y, z'
'-x, -y, z'
'x, -y, -z'
'-x, y, -z'
'x, y+1/2, z+1/2'
'-x, -y+1/2, z+1/2'
'x, -y+1/2, -z+1/2'
'-x, y+1/2, -z+1/2'
'x+1/2, y, z+1/2'
'-x+1/2, -y, z+1/2'
'x+1/2, -y, -z+1/2'
'-x+1/2, y, -z+1/2'
'x+1/2, y+1/2, z'
'-x+1/2, -y+1/2, z'
'x+1/2, -y+1/2, -z'
'-x+1/2, y+1/2, -z'
'-x, -y, -z'
'x, y, -z'
'-x, y, z'
'x, -y, z'
'-x, -y+1/2, -z+1/2'
'x, y+1/2, -z+1/2'
'-x, y+1/2, z+1/2'
'x, -y+1/2, z+1/2'
'-x+1/2, -y, -z+1/2'
'x+1/2, y, -z+1/2'
'-x+1/2, y, z+1/2'
'x+1/2, -y, z+1/2'
'-x+1/2, -y+1/2, -z'
'x+1/2, y+1/2, -z'
'-x+1/2, y+1/2, z'
'x+1/2, -y+1/2, z'

loop_
_atom_site_label
_atom_site_type_symbol
_atom_site_fract_x
_atom_site_fract_y
_atom_site_fract_z
_atom_site_U_iso_or_equiv
_atom_site_adp_type
_atom_site_occupancy
_atom_site_site_symmetry_order
_atom_site_calc_flag
_atom_site_refinement_flags_posn
_atom_site_refinement_flags_adp
_atom_site_refinement_flags_occupancy
Zr1 Zr 0.500000 0.500000 0.43031(2) 0.0711(4) Uani 1 4 d S T P
Zr2 Zr 0.59823(6) 0.44629(2) 0.500000 0.0772(4) Uani 1 2 d S T P
O1 O 0.5733(3) 0.46008(11) 0.39850(10) 0.0788(15) Uani 1 1 d . . .
O2 O 0.6365(4) 0.42318(13) 0.44201(10) 0.0951(18) Uani 1 1 d . . .
O3 O 0.500000 0.4454(2) 0.4657(2) 0.112(3) Uani 1 2 d S T P
O4 O 0.6004(5) 0.500000 0.46583(18) 0.110(3) Uani 1 2 d S T P
O5 O 0.5855(5) 0.38033(17) 0.500000 0.114(3) Uani 1 2 d S T P
H5A H 0.582679 0.364727 0.519230 0.171 Uiso 1 1 d R U .
O6 O 0.7198(5) 0.4483(2) 0.500000 0.111(3) Uani 1 2 d S T P
H6A H 0.747070 0.449997 0.480180 0.167 Uiso 1 1 d R U .
O7 O 0.6917(7) 0.2756(2) 0.3130(2) 0.092(3) Uani 0.5 1 d . . P
H7A H 0.678907 0.251989 0.307078 0.111 Uiso 0.5 1 d R U P
C1 C 0.6176(5) 0.43148(19) 0.40827(16) 0.085(3) Uani 1 1 d . . .
C2 C 0.6459(5) 0.40629(17) 0.37597(15) 0.089(3) Uani 1 1 d . . .
C3 C 0.6922(5) 0.37367(19) 0.38222(15) 0.102(3) Uani 1 1 d . . .
H3 H 0.708055 0.367463 0.407418 0.122 Uiso 1 1 calc R U .
C4 C 0.7155(6) 0.35025(19) 0.35225(16) 0.105(3) Uani 1 1 d . . .
H4 H 0.744936 0.327003 0.357056 0.126 Uiso 1 1 calc R U .
C5 C 0.6966(5) 0.36000(17) 0.31517(16) 0.088(3) Uani 1 1 d . . .
C6 C 0.6499(6) 0.3929(2) 0.30883(16) 0.112(3) Uani 1 1 d . . .
H6 H 0.635591 0.399641 0.283516 0.135 Uiso 1 1 calc R U .
C7 C 0.6241(6) 0.4158(2) 0.33918(17) 0.111(3) Uani 1 1 d . . .
H7 H 0.591696 0.437923 0.334738 0.133 Uiso 1 1 calc R U .
C8 C 0.7237(5) 0.33612(16) 0.28200(15) 0.084(3) Uani 1 1 d . . .
C9 C 0.750000 0.3564(3) 0.250000 0.090(4) Uani 1 2 d S T P
H9 H 0.749999 0.385139 0.249999 0.109 Uiso 1 2 calc R U P
C10 C 0.7234(5) 0.29362(17) 0.28156(15) 0.080(2) Uani 1 1 d . . .
C11 C 0.750000 0.2722(2) 0.250000 0.072(3) Uani 1 2 d S T P

loop_
_atom_site_aniso_label
_atom_site_aniso_U_11
_atom_site_aniso_U_22
_atom_site_aniso_U_33
_atom_site_aniso_U_23
_atom_site_aniso_U_13
_atom_site_aniso_U_12
Zr1 0.1543(13) 0.0388(4) 0.0202(4) 0.000 0.000 0.000
Zr2 0.1630(10) 0.0455(4) 0.0230(3) 0.000 0.000 0.0082(5)
O1 0.159(5) 0.0478(19) 0.0292(17) -0.0009(15) -0.001(2) 0.010(3)
O2 0.190(5) 0.069(2) 0.0266(19) -0.0043(17) 0.010(3) 0.032(3)
O3 0.144(7) 0.135(7) 0.057(4) 0.060(4) 0.000 0.000
O4 0.228(9) 0.051(3) 0.052(4) 0.000 -0.048(5) 0.000
O5 0.253(10) 0.046(3) 0.043(3) 0.000 0.000 0.018(5)
O6 0.197(9) 0.092(5) 0.044(3) 0.000 0.000 0.016(5)
O7 0.185(11) 0.050(4) 0.043(4) 0.005(3) 0.017(6) -0.004(5)
C1 0.170(8) 0.057(3) 0.029(3) -0.005(2) -0.005(4) 0.005(4)
C2 0.185(8) 0.057(3) 0.026(3) -0.005(2) 0.004(4) 0.015(4)
C3 0.216(9) 0.069(4) 0.021(2) -0.001(2) -0.001(4) 0.029(5)
C4 0.220(10) 0.060(3) 0.033(3) 0.002(2) 0.014(4) 0.033(5)
C5 0.178(8) 0.055(3) 0.032(3) -0.001(2) 0.014(4) 0.008(4)
C6 0.240(11) 0.069(4) 0.028(3) -0.004(3) 0.002(4) 0.035(6)
C7 0.231(11) 0.068(4) 0.035(3) -0.005(3) -0.007(5) 0.038(5)
C8 0.169(8) 0.048(3) 0.034(3) 0.001(2) 0.005(4) 0.007(4)
C9 0.182(12) 0.052(4) 0.038(4) 0.000 0.007(6) 0.000
C10 0.157(7) 0.052(3) 0.030(3) 0.001(2) 0.007(4) 0.006(4)
C11 0.140(9) 0.042(4) 0.034(3) 0.000 0.002(5) 0.000

loop_
_atom_type_symbol
_atom_type_description
_atom_type_scat_dispersion_real
_atom_type_scat_dispersion_imag
_atom_type_scat_source
C C 0.0181 0.0091 'International Tables Vol C Tables 4.2.6.8 and 6.1.1.4'
H H 0.0000 0.0000 'International Tables Vol C Tables 4.2.6.8 and 6.1.1.4'
Zr Zr -0.1862 2.2449 'International Tables Vol C Tables 4.2.6.8 and 6.1.1.4'
O O 0.0492 0.0322 'International Tables Vol C Tables 4.2.6.8 and 6.1.1.4'

loop_
_geom_angle_atom_site_label_1
_geom_angle_atom_site_label_2
_geom_angle_atom_site_label_3
_geom_angle
_geom_angle_site_symmetry_1
_geom_angle_site_symmetry_3
O1 Zr1 O1 118.4(2) 19_655 20_565
O1 Zr1 O1 74.8(2) 19_655 2_665
O1 Zr1 O1 74.8(3) 20_565 2_665
O1 Zr1 O1 74.8(3) 19_655 .
O1 Zr1 O1 74.8(2) 20_565 .
O1 Zr1 O1 118.4(2) 2_665 .
O1 Zr1 O3 142.25(14) 19_655 2_665
O1 Zr1 O3 77.8(2) 20_565 2_665
O1 Zr1 O3 77.8(2) 2_665 2_665
O1 Zr1 O3 142.25(14) . 2_665
O1 Zr1 O3 77.8(2) 19_655 .
O1 Zr1 O3 142.25(14) 20_565 .
O1 Zr1 O3 142.25(14) 2_665 .
O1 Zr1 O3 77.8(2) . .
O3 Zr1 O3 111.1(5) 2_665 .
O1 Zr1 O4 142.23(12) 19_655 .
O1 Zr1 O4 77.9(2) 20_565 .
O1 Zr1 O4 142.23(12) 2_665 .
O1 Zr1 O4 77.9(2) . .
O3 Zr1 O4 71.31(15) 2_665 .
O3 Zr1 O4 71.31(15) . .
O1 Zr1 O4 77.9(2) 19_655 2_665
O1 Zr1 O4 142.23(12) 20_565 2_665
O1 Zr1 O4 77.9(2) 2_665 2_665
O1 Zr1 O4 142.23(12) . 2_665
O3 Zr1 O4 71.31(15) 2_665 2_665
O3 Zr1 O4 71.31(15) . 2_665
O4 Zr1 O4 111.0(4) . 2_665
O1 Zr1 Zr2 110.83(11) 19_655 .
O1 Zr1 Zr2 111.03(13) 20_565 .
O1 Zr1 Zr2 166.60(11) 2_665 .
O1 Zr1 Zr2 75.03(10) . .
O3 Zr1 Zr2 91.4(2) 2_665 .
O3 Zr1 Zr2 35.58(11) . .
O4 Zr1 Zr2 35.73(11) . .
O4 Zr1 Zr2 91.24(19) 2_665 .
O1 Zr1 Zr2 166.60(11) 19_655 3_566
O1 Zr1 Zr2 75.03(10) 20_565 3_566
O1 Zr1 Zr2 110.83(11) 2_665 3_566
O1 Zr1 Zr2 111.02(13) . 3_566
O3 Zr1 Zr2 35.58(11) 2_665 3_566
O3 Zr1 Zr2 91.4(2) . 3_566
O4 Zr1 Zr2 35.73(11) . 3_566
O4 Zr1 Zr2 91.24(19) 2_665 3_566
Zr2 Zr1 Zr2 61.06(2) . 3_566
O1 Zr1 Zr2 111.02(13) 19_655 17_666
O1 Zr1 Zr2 110.83(11) 20_565 17_666
O1 Zr1 Zr2 75.03(10) 2_665 17_666
O1 Zr1 Zr2 166.60(11) . 17_666
O3 Zr1 Zr2 35.58(11) 2_665 17_666
O3 Zr1 Zr2 91.4(2) . 17_666
O4 Zr1 Zr2 91.24(19) . 17_666
O4 Zr1 Zr2 35.73(11) 2_665 17_666
Zr2 Zr1 Zr2 91.58(3) . 17_666
Zr2 Zr1 Zr2 60.75(4) 3_566 17_666
O1 Zr1 Zr2 75.03(10) 19_655 19_655
O1 Zr1 Zr2 166.60(11) 20_565 19_655
O1 Zr1 Zr2 111.02(13) 2_665 19_655
O1 Zr1 Zr2 110.84(11) . 19_655
O3 Zr1 Zr2 91.4(2) 2_665 19_655
O3 Zr1 Zr2 35.58(11) . 19_655
O4 Zr1 Zr2 91.24(19) . 19_655
O4 Zr1 Zr2 35.73(11) 2_665 19_655
Zr2 Zr1 Zr2 60.75(4) . 19_655
Zr2 Zr1 Zr2 91.58(3) 3_566 19_655
Zr2 Zr1 Zr2 61.06(2) 17_666 19_655
O3 Zr2 O3 68.4(3) . 18_556
O3 Zr2 O4 109.9(3) . 18_556
O3 Zr2 O4 73.3(3) 18_556 18_556
O3 Zr2 O4 73.3(3) . .
O3 Zr2 O4 109.9(3) 18_556 .
O4 Zr2 O4 67.9(3) 18_556 .
O3 Zr2 O6 145.82(15) . .
O3 Zr2 O6 145.82(15) 18_556 .
O4 Zr2 O6 87.5(3) 18_556 .
O4 Zr2 O6 87.5(3) . .
O3 Zr2 O5 84.3(3) . .
O3 Zr2 O5 84.3(3) 18_556 .
O4 Zr2 O5 145.78(14) 18_556 .
O4 Zr2 O5 145.77(14) . .
O6 Zr2 O5 97.7(3) . .
O3 Zr2 O2 138.3(2) . 18_556
O3 Zr2 O2 75.2(2) 18_556 18_556
O4 Zr2 O2 77.0(2) 18_556 18_556
O4 Zr2 O2 140.5(2) . 18_556
O6 Zr2 O2 73.01(18) . 18_556
O5 Zr2 O2 72.40(15) . 18_556
O3 Zr2 O2 75.2(2) . .
O3 Zr2 O2 138.3(2) 18_556 .
O4 Zr2 O2 140.4(2) 18_556 .
O4 Zr2 O2 77.0(2) . .
O6 Zr2 O2 73.01(18) . .
O5 Zr2 O2 72.40(15) . .
O2 Zr2 O2 126.3(2) 18_556 .
O3 Zr2 Zr1 36.55(17) . .
O3 Zr2 Zr1 88.9(2) 18_556 .
O4 Zr2 Zr1 88.7(2) 18_556 .
O4 Zr2 Zr1 36.7(2) . .
O6 Zr2 Zr1 119.35(11) . .
O5 Zr2 Zr1 116.89(15) . .
O2 Zr2 Zr1 161.02(13) 18_556 .
O2 Zr2 Zr1 72.64(12) . .
O3 Zr2 Zr1 88.9(2) . 17_666
O3 Zr2 Zr1 36.55(17) 18_556 17_666
O4 Zr2 Zr1 36.7(2) 18_556 17_666
O4 Zr2 Zr1 88.7(2) . 17_666
O6 Zr2 Zr1 119.35(11) . 17_666
O5 Zr2 Zr1 116.89(15) . 17_666
O2 Zr2 Zr1 72.64(12) 18_556 17_666
O2 Zr2 Zr1 161.01(13) . 17_666
Zr1 Zr2 Zr1 88.43(3) . 17_666
O3 Zr2 Zr2 34.19(16) . 19_655
O3 Zr2 Zr2 34.19(16) 18_556 19_655
O4 Zr2 Zr2 91.1(3) 18_556 19_655
O4 Zr2 Zr2 91.1(3) . 19_655
O6 Zr2 Zr2 178.28(17) . 19_655
O5 Zr2 Zr2 84.0(2) . 19_655
O2 Zr2 Zr2 107.61(17) 18_556 19_655
O2 Zr2 Zr2 107.61(17) . 19_655
Zr1 Zr2 Zr2 59.623(18) . 19_655
Zr1 Zr2 Zr2 59.624(18) 17_666 19_655
O3 Zr2 Zr2 90.8(2) . 3_566
O3 Zr2 Zr2 90.8(2) 18_556 3_566
O4 Zr2 Zr2 33.96(14) 18_556 3_566
O4 Zr2 Zr2 33.96(14) . 3_566
O6 Zr2 Zr2 88.28(17) . 3_566
O5 Zr2 Zr2 174.0(2) . 3_566
O2 Zr2 Zr2 109.63(11) 18_556 3_566
O2 Zr2 Zr2 109.63(11) . 3_566
Zr1 Zr2 Zr2 59.472(12) . 3_566
Zr1 Zr2 Zr2 59.472(12) 17_666 3_566
Zr2 Zr2 Zr2 90.0 19_655 3_566
C1 O1 Zr1 133.5(3) . .
C1 O2 Zr2 133.0(5) . .
Zr2 O3 Zr2 111.6(3) . 19_655
Zr2 O3 Zr1 107.9(2) . .
Zr2 O3 Zr1 107.9(2) 19_655 .
Zr2 O4 Zr2 112.1(3) 3_566 .
Zr2 O4 Zr1 107.5(3) 3_566 .
Zr2 O4 Zr1 107.5(3) . .
O2 C1 O1 125.3(6) . .
O2 C1 C2 119.7(6) . .
O1 C1 C2 114.9(5) . .
C3 C2 C7 119.8(6) . .
C3 C2 C1 121.4(5) . .
C7 C2 C1 118.8(7) . .
C4 C3 C2 120.3(6) . .
C3 C4 C5 120.9(7) . .
C4 C5 C6 118.7(6) . .
C4 C5 C8 122.0(6) . .
C6 C5 C8 119.3(6) . .
C7 C6 C5 120.5(6) . .
C2 C7 C6 119.7(7) . .
C9 C8 C10 118.5(6) . .
C9 C8 C5 119.0(5) . .
C10 C8 C5 122.6(5) . .
C8 C9 C8 122.1(8) 12_655 .
O7 C10 C11 123.7(6) . .
O7 C10 C8 115.3(6) . .
C11 C10 C8 120.9(5) . .
C10 C11 C10 119.1(7) . 12_655
C10 C11 C11 120.5(3) . 14_655
C10 C11 C11 120.5(3) 12_655 14_655

loop_
_geom_bond_atom_site_label_1
_geom_bond_atom_site_label_2
_geom_bond_distance
_geom_bond_site_symmetry_2
Zr1 O1 2.175(4) 19_655
Zr1 O1 2.175(4) 20_565
Zr1 O1 2.175(4) 2_665
Zr1 O1 2.175(4) .
Zr1 O3 2.190(6) 2_665
Zr1 O3 2.190(6) .
Zr1 O4 2.196(8) .
Zr1 O4 2.196(8) 2_665
Zr1 Zr2 3.5001(8) .
Zr1 Zr2 3.5002(9) 3_566
Zr1 Zr2 3.5002(8) 17_666
Zr1 Zr2 3.5002(9) 19_655
Zr2 O3 2.140(4) .
Zr2 O3 2.140(4) 18_556
Zr2 O4 2.143(4) 18_556
Zr2 O4 2.144(4) .
Zr2 O6 2.192(10) .
Zr2 O5 2.196(6) .
Zr2 O2 2.277(4) 18_556
Zr2 O2 2.277(4) .
Zr2 Zr2 3.540(2) 19_655
Zr2 Zr2 3.5559(12) 3_566
O1 C1 1.285(8) .
O2 C1 1.260(7) .
O7 C10 1.375(10) .
C1 C2 1.495(8) .
C2 C3 1.382(10) .
C2 C7 1.383(9) .
C3 C4 1.370(8) .
C4 C5 1.381(8) .
C5 C6 1.394(10) .
C5 C8 1.487(8) .
C6 C7 1.386(9) .
C8 C9 1.390(7) .
C8 C10 1.407(7) .
C10 C11 1.398(6) .
C11 C11 1.470(14) 14_655
